data_7054322
loop_
_publ_author_name
'Anio\/la, Michalina'
'Dega-Szafran, Zofia'
'Katrusiak, Andrzej'
'Szafran, Miros\/law'

_publ_section_title
;
 NH&#x22EF;O and OH&#x22EF;O interactions of glycine derivatives with
 squaric acid
;
_journal_issue 8
_journal_name_full 'New Journal of Chemistry'
_journal_page_first 3556
_journal_paper_doi 10.1039/C4NJ00212A
_journal_volume 38
_journal_year 2014
_chemical_formula_moiety 'C4 H2 O4, C4 H O4, C4 H9 N O2, C4 H10 N O2'
_chemical_formula_sum 'C16 H22 N2 O12'
_chemical_formula_weight 434.36
_chemical_name_common 'Dimethylglycinium hydrogen squarate'
_chemical_name_systematic 'Dimethylglycine-squaric acid'
_space_group_IT_number 14
_symmetry_cell_setting monoclinic
_symmetry_space_group_name_Hall '-P 2ybc'
_symmetry_space_group_name_H-M 'P 1 21/c 1'
_atom_sites_solution_hydrogens geom
_atom_sites_solution_primary direct
_atom_sites_solution_secondary difmap
_audit_creation_method SHELXL-97
_cell_angle_alpha 90.00
_cell_angle_beta 108.249(3)
_cell_angle_gamma 90.00
_cell_formula_units_Z 4
_cell_length_a 17.5110(5)
_cell_length_b 6.5385(2)
_cell_length_c 17.3475(4)
_cell_measurement_temperature 296(2)
_cell_measurement_theta_max 29.13
_cell_measurement_theta_min 2.47
_cell_volume 1886.32(10)
_computing_cell_refinement 'CrysAlis (Oxford Diffraction, 2002)'
_computing_data_collection 'CrysAlis (Oxford Diffraction, 2002)'
_computing_data_reduction 'CrysAlis (Oxford Diffraction, 2002)'
_computing_molecular_graphics 'Mercury (2008)'
_computing_publication_material 'SHELXL-97 (Sheldrick, 1997)'
_computing_structure_refinement 'SHELXL-97 (Sheldrick, 1997)'
_computing_structure_solution 'SHELXS-97 (Sheldrick, 1990)'
_diffrn_ambient_temperature 296(2)
_diffrn_measured_fraction_theta_full 0.893
_diffrn_measured_fraction_theta_max 0.893
_diffrn_measurement_device_type 'multiwire proportional'
_diffrn_measurement_method 'phi and omega scans'
_diffrn_radiation_monochromator graphite
_diffrn_radiation_source 'fine-focus sealed tube'
_diffrn_radiation_type MoK\a
_diffrn_radiation_wavelength 0.71073
_diffrn_reflns_av_R_equivalents 0.0206
_diffrn_reflns_av_sigmaI/netI 0.0392
_diffrn_reflns_limit_h_max 22
_diffrn_reflns_limit_h_min -23
_diffrn_reflns_limit_k_max 8
_diffrn_reflns_limit_k_min -7
_diffrn_reflns_limit_l_max 22
_diffrn_reflns_limit_l_min -23
_diffrn_reflns_number 11666
_diffrn_reflns_theta_full 29.13
_diffrn_reflns_theta_max 29.13
_diffrn_reflns_theta_min 2.47
_exptl_absorpt_coefficient_mu 0.133
_exptl_absorpt_correction_T_max 0.971
_exptl_absorpt_correction_T_min 0.956
_exptl_absorpt_correction_type integration
_exptl_absorpt_process_details
; 
Correction for absorption was made using XEMP (SHELXTL, 
Sheldrick (1990)).
;
_exptl_crystal_colour colourless
_exptl_crystal_density_diffrn 1.529
_exptl_crystal_density_meas 1.529
_exptl_crystal_density_method 'not measured'
_exptl_crystal_description plate
_exptl_crystal_F_000 912
_exptl_crystal_size_max 0.38
_exptl_crystal_size_mid 0.28
_exptl_crystal_size_min 0.22
_refine_diff_density_max 0.297
_refine_diff_density_min -0.328
_refine_diff_density_rms 0.050
_refine_ls_extinction_method none
_refine_ls_goodness_of_fit_ref 0.968
_refine_ls_hydrogen_treatment mixed
_refine_ls_matrix_type full
_refine_ls_number_parameters 341
_refine_ls_number_reflns 4520
_refine_ls_number_restraints 0
_refine_ls_restrained_S_all 0.968
_refine_ls_R_factor_all 0.0610
_refine_ls_R_factor_gt 0.0386
_refine_ls_shift/su_max 0.009
_refine_ls_shift/su_mean 0.008
_refine_ls_structure_factor_coef Fsqd
_refine_ls_weighting_details 'calc w=1/[\s^2^(Fo^2^)+(0.0609P)^2^+0.0000P] where P=(Fo^2^+2Fc^2^)/3'
_refine_ls_weighting_scheme calc
_refine_ls_wR_factor_gt 0.0970
_refine_ls_wR_factor_ref 0.1042
_reflns_number_gt 3180
_reflns_number_total 4520
_reflns_threshold_expression >2sigma(I)
_cod_duplicate_entry 7054214
_cod_data_source_file c4nj00212a6.cif
_cod_data_source_block m
_cod_original_cell_volume 1886.32(9)
_cod_original_sg_symbol_Hall -P2ybc
_cod_original_sg_symbol_H-M P21/c
_cod_database_code 7054322

loop_
_symmetry_equiv_pos_as_xyz
'x, y, z'
'-x, y+1/2, -z+1/2'
'-x, -y, -z'
'x, -y-1/2, z-1/2'

loop_
_atom_site_label
_atom_site_type_symbol
_atom_site_fract_x
_atom_site_fract_y
_atom_site_fract_z
_atom_site_U_iso_or_equiv
_atom_site_adp_type
_atom_site_occupancy
_atom_site_symmetry_multiplicity
_atom_site_calc_flag
_atom_site_refinement_flags
O2' O 0.35087(6) 0.48035(17) -0.00261(6) 0.0255(3) Uani 1 1 d .
O4' O 0.21030(6) 0.59182(17) 0.17676(7) 0.0228(2) Uani 1 1 d .
H4' H 0.2429(10) 0.600(3) 0.2315(11) 0.027 Uiso 1 1 d .
C3' C 0.22892(8) 0.5167(2) 0.04320(9) 0.0180(3) Uani 1 1 d .
O3' O 0.16267(6) 0.49814(16) -0.01198(6) 0.0241(3) Uani 1 1 d .
C4' C 0.25328(8) 0.5584(2) 0.12777(9) 0.0168(3) Uani 1 1 d .
C1' C 0.33811(9) 0.5486(2) 0.13719(9) 0.0176(3) Uani 1 1 d .
C2' C 0.31498(9) 0.5071(2) 0.04676(9) 0.0180(3) Uani 1 1 d .
O1' O 0.40137(6) 0.56439(16) 0.19402(6) 0.0226(2) Uani 1 1 d .
H3' H 0.1668(10) 0.431(2) -0.0984(11) 0.027 Uiso 1 1 d .
O6' O 0.03993(6) 0.46100(16) -0.19874(6) 0.0236(3) Uani 1 1 d .
O5' O 0.17057(6) 0.37891(17) -0.14707(7) 0.0246(3) Uani 1 1 d .
N1' N 0.03346(7) 0.33949(19) -0.35094(7) 0.0192(3) Uani 1 1 d .
H1' H -0.0118(10) 0.326(2) -0.3352(9) 0.023 Uiso 1 1 d .
C5' C 0.10153(8) 0.3874(2) -0.20447(9) 0.0181(3) Uani 1 1 d .
C6' C 0.10488(9) 0.2865(2) -0.28141(9) 0.0189(3) Uani 1 1 d .
H61' H 0.1521(10) 0.325(2) -0.2928(9) 0.023 Uiso 1 1 d .
H62' H 0.1049(9) 0.140(3) -0.2728(9) 0.023 Uiso 1 1 d .
C7' C 0.03446(11) 0.5572(3) -0.37548(11) 0.0284(4) Uani 1 1 d .
H71' H 0.0409(10) 0.645(3) -0.3260(11) 0.034 Uiso 1 1 d .
H72' H -0.0166(11) 0.586(3) -0.4189(11) 0.034 Uiso 1 1 d .
H73' H 0.0786(11) 0.571(3) -0.4003(10) 0.034 Uiso 1 1 d .
C8' C 0.02550(11) 0.1995(3) -0.42148(10) 0.0268(4) Uani 1 1 d .
H81' H 0.0251(10) 0.060(3) -0.4029(10) 0.032 Uiso 1 1 d .
H82' H 0.0719(10) 0.225(2) -0.4431(10) 0.032 Uiso 1 1 d .
H83' H -0.0263(10) 0.229(2) -0.4649(10) 0.032 Uiso 1 1 d .
O2 O 0.12024(6) 0.61637(16) 0.33534(6) 0.0228(2) Uani 1 1 d .
O4 O 0.36926(6) 0.50534(16) 0.51876(7) 0.0215(2) Uani 1 1 d .
H4 H 0.3708(10) 0.485(2) 0.5691(11) 0.026 Uiso 1 1 d .
O1 O 0.30242(6) 0.59794(17) 0.32865(6) 0.0239(3) Uani 1 1 d .
O3 O 0.18337(7) 0.50554(17) 0.52633(7) 0.0229(3) Uani 1 1 d .
H3 H 0.2176 0.4863 0.5704 0.028 Uiso 1 1 calc G
C4 C 0.29752(8) 0.5337(2) 0.46830(9) 0.0175(3) Uani 1 1 d .
C3 C 0.21784(8) 0.5352(2) 0.47177(9) 0.0172(3) Uani 1 1 d .
C2 C 0.18566(8) 0.5841(2) 0.38506(8) 0.0176(3) Uani 1 1 d .
C1 C 0.27040(8) 0.5777(2) 0.38236(9) 0.0181(3) Uani 1 1 d .
O6 O 0.39124(6) 0.45319(16) 0.66849(6) 0.0231(2) Uani 1 1 d .
O5 O 0.26282(6) 0.43843(16) 0.66727(6) 0.0259(3) Uani 1 1 d .
N1 N 0.44670(7) 0.40763(19) 0.83575(7) 0.0188(3) Uani 1 1 d .
H1 H 0.4754(9) 0.389(2) 0.8017(10) 0.023 Uiso 1 1 d .
C5 C 0.33804(9) 0.4262(2) 0.70113(9) 0.0190(3) Uani 1 1 d .
C6 C 0.36176(9) 0.3605(3) 0.78892(9) 0.0222(3) Uani 1 1 d .
H61 H 0.3548(9) 0.210(3) 0.7884(10) 0.027 Uiso 1 1 d .
H62 H 0.3300(10) 0.422(2) 0.8183(10) 0.027 Uiso 1 1 d .
C7 C 0.45659(10) 0.6261(2) 0.86231(10) 0.0235(3) Uani 1 1 d .
H71 H 0.4371(10) 0.713(3) 0.8127(10) 0.028 Uiso 1 1 d .
H72 H 0.4253(10) 0.648(3) 0.8996(10) 0.028 Uiso 1 1 d .
H73 H 0.5117(11) 0.648(2) 0.8900(10) 0.028 Uiso 1 1 d .
C8 C 0.47576(10) 0.2657(3) 0.90612(10) 0.0257(4) Uani 1 1 d .
H81 H 0.4717(10) 0.129(3) 0.8850(10) 0.031 Uiso 1 1 d .
H82 H 0.5301(10) 0.304(3) 0.9387(10) 0.031 Uiso 1 1 d .
H83 H 0.4408(10) 0.281(3) 0.9384(10) 0.031 Uiso 1 1 d .

loop_
_atom_site_aniso_label
_atom_site_aniso_U_11
_atom_site_aniso_U_22
_atom_site_aniso_U_33
_atom_site_aniso_U_23
_atom_site_aniso_U_13
_atom_site_aniso_U_12
O2' 0.0253(6) 0.0329(6) 0.0210(6) -0.0035(5) 0.0115(5) 0.0010(5)
O4' 0.0189(5) 0.0346(6) 0.0164(5) -0.0009(5) 0.0076(5) -0.0019(5)
C3' 0.0186(7) 0.0177(7) 0.0174(7) 0.0016(6) 0.0051(6) -0.0011(6)
O3' 0.0181(5) 0.0344(6) 0.0174(5) -0.0009(5) 0.0021(5) -0.0029(4)
C4' 0.0177(7) 0.0175(7) 0.0160(7) 0.0016(6) 0.0064(6) -0.0015(6)
C1' 0.0204(7) 0.0157(7) 0.0179(7) 0.0015(6) 0.0078(6) -0.0005(6)
C2' 0.0202(7) 0.0162(7) 0.0172(7) -0.0001(6) 0.0052(6) 0.0003(6)
O1' 0.0169(5) 0.0327(6) 0.0172(5) -0.0020(4) 0.0038(4) -0.0012(4)
O6' 0.0180(6) 0.0318(6) 0.0217(6) -0.0037(5) 0.0072(5) -0.0001(5)
O5' 0.0195(5) 0.0329(6) 0.0178(6) -0.0040(5) 0.0006(5) 0.0031(5)
N1' 0.0155(6) 0.0281(7) 0.0154(6) 0.0027(5) 0.0069(5) 0.0010(5)
C5' 0.0174(7) 0.0180(7) 0.0192(8) 0.0011(6) 0.0063(6) -0.0025(6)
C6' 0.0155(7) 0.0246(8) 0.0165(7) 0.0013(6) 0.0049(6) 0.0015(6)
C7' 0.0312(9) 0.0294(9) 0.0272(9) 0.0092(7) 0.0130(8) 0.0084(8)
C8' 0.0289(9) 0.0370(10) 0.0161(8) -0.0033(7) 0.0094(7) -0.0056(8)
O2 0.0155(5) 0.0315(6) 0.0193(6) -0.0023(4) 0.0025(5) 0.0015(4)
O4 0.0152(5) 0.0304(6) 0.0170(5) 0.0001(5) 0.0022(4) -0.0006(4)
O1 0.0185(5) 0.0366(6) 0.0183(5) -0.0027(5) 0.0085(5) -0.0021(5)
O3 0.0206(6) 0.0327(6) 0.0162(5) 0.0011(5) 0.0068(5) -0.0026(5)
C4 0.0146(7) 0.0185(7) 0.0189(7) -0.0039(6) 0.0045(6) -0.0018(6)
C3 0.0158(7) 0.0173(7) 0.0187(7) -0.0046(6) 0.0055(6) -0.0024(6)
C2 0.0161(7) 0.0191(7) 0.0175(7) -0.0035(6) 0.0054(6) -0.0017(6)
C1 0.0162(7) 0.0189(7) 0.0185(7) -0.0033(6) 0.0046(6) -0.0025(6)
O6 0.0202(5) 0.0308(6) 0.0188(6) 0.0017(4) 0.0070(5) -0.0005(4)
O5 0.0183(6) 0.0381(7) 0.0207(6) 0.0027(5) 0.0052(5) -0.0006(5)
N1 0.0172(6) 0.0235(7) 0.0172(6) 0.0016(5) 0.0076(5) 0.0021(5)
C5 0.0212(8) 0.0160(7) 0.0195(8) -0.0017(6) 0.0060(6) -0.0018(6)
C6 0.0193(7) 0.0276(9) 0.0189(8) 0.0011(7) 0.0051(6) -0.0033(7)
C7 0.0220(8) 0.0250(8) 0.0222(8) -0.0005(7) 0.0052(7) 0.0016(7)
C8 0.0241(8) 0.0293(9) 0.0228(8) 0.0084(7) 0.0060(7) 0.0053(7)

loop_
_atom_type_symbol
_atom_type_description
_atom_type_scat_dispersion_real
_atom_type_scat_dispersion_imag
_atom_type_scat_source
C C 0.0033 0.0016 'International Tables Vol C Tables 4.2.6.8 and 6.1.1.4'
H H 0.0000 0.0000 'International Tables Vol C Tables 4.2.6.8 and 6.1.1.4'
N N 0.0061 0.0033 'International Tables Vol C Tables 4.2.6.8 and 6.1.1.4'
O O 0.0106 0.0060 'International Tables Vol C Tables 4.2.6.8 and 6.1.1.4'

loop_
_geom_angle_atom_site_label_1
_geom_angle_atom_site_label_2
_geom_angle_atom_site_label_3
_geom_angle
O3' C3' C4' 135.39(13)
O3' C3' C2' 135.02(13)
C4' C3' C2' 89.58(11)
O4' C4' C3' 130.59(13)
O4' C4' C1' 135.17(13)
C3' C4' C1' 94.24(11)
O1' C1' C4' 136.09(13)
O1' C1' C2' 136.27(13)
C4' C1' C2' 87.64(11)
O2' C2' C3' 135.38(14)
O2' C2' C1' 136.08(14)
C3' C2' C1' 88.53(11)
C6' N1' C7' 111.98(13)
C6' N1' C8' 111.15(12)
C7' N1' C8' 110.92(13)
O6' C5' O5' 126.12(14)
O6' C5' C6' 121.91(13)
O5' C5' C6' 111.94(12)
N1' C6' C5' 111.22(12)
O4 C4 C3 136.90(14)
O4 C4 C1 131.23(13)
C3 C4 C1 91.87(12)
O3 C3 C4 136.56(14)
O3 C3 C2 132.00(13)
C4 C3 C2 91.44(11)
O2 C2 C3 137.60(13)
O2 C2 C1 134.70(13)
C3 C2 C1 87.70(11)
O1 C1 C4 135.99(13)
O1 C1 C2 135.03(13)
C4 C1 C2 88.97(11)
C6 N1 C8 110.18(12)
C6 N1 C7 111.48(12)
C8 N1 C7 111.46(12)
O6 C5 O5 126.73(14)
O6 C5 C6 119.37(13)
O5 C5 C6 113.81(13)
N1 C6 C5 113.84(12)

loop_
_geom_bond_atom_site_label_1
_geom_bond_atom_site_label_2
_geom_bond_distance
O2' C2' 1.2231(17)
O4' C4' 1.3179(17)
C3' O3' 1.2576(17)
C3' C4' 1.420(2)
C3' C2' 1.490(2)
C4' C1' 1.444(2)
C1' O1' 1.2352(17)
C1' C2' 1.517(2)
O6' C5' 1.2133(16)
O5' C5' 1.3046(17)
N1' C6' 1.4812(18)
N1' C7' 1.488(2)
N1' C8' 1.499(2)
C5' C6' 1.506(2)
O2 C2 1.2175(16)
O4 C4 1.3001(17)
O1 C1 1.2358(17)
O3 C3 1.2866(17)
C4 C3 1.4152(19)
C4 C1 1.445(2)
C3 C2 1.467(2)
C2 C1 1.4998(19)
O6 C5 1.2449(17)
O5 C5 1.2657(18)
N1 C6 1.4867(19)
N1 C8 1.4905(19)
N1 C7 1.494(2)
C5 C6 1.510(2)

loop_
_geom_torsion_atom_site_label_1
_geom_torsion_atom_site_label_2
_geom_torsion_atom_site_label_3
_geom_torsion_atom_site_label_4
_geom_torsion
O3' C3' C4' O4' 0.2(3)
C2' C3' C4' O4' 179.40(15)
O3' C3' C4' C1' 179.91(17)
C2' C3' C4' C1' -0.87(11)
O4' C4' C1' O1' 1.4(3)
C3' C4' C1' O1' -178.27(17)
O4' C4' C1' C2' -179.44(16)
C3' C4' C1' C2' 0.86(11)
O3' C3' C2' O2' 1.1(3)
C4' C3' C2' O2' -178.16(17)
O3' C3' C2' C1' -179.95(17)
C4' C3' C2' C1' 0.83(11)
O1' C1' C2' O2' -2.7(3)
C4' C1' C2' O2' 178.16(18)
O1' C1' C2' C3' 178.31(17)
C4' C1' C2' C3' -0.82(11)
C7' N1' C6' C5' 70.14(15)
C8' N1' C6' C5' -165.18(12)
O6' C5' C6' N1' 15.4(2)
O5' C5' C6' N1' -166.41(12)
O4 C4 C3 O3 -1.5(3)
C1 C4 C3 O3 178.43(17)
O4 C4 C3 C2 179.03(17)
C1 C4 C3 C2 -1.07(11)
O3 C3 C2 O2 1.5(3)
C4 C3 C2 O2 -178.98(18)
O3 C3 C2 C1 -178.51(16)
C4 C3 C2 C1 1.03(11)
O4 C4 C1 O1 2.2(3)
C3 C4 C1 O1 -177.74(17)
O4 C4 C1 C2 -179.04(15)
C3 C4 C1 C2 1.04(11)
O2 C2 C1 O1 -2.2(3)
C3 C2 C1 O1 177.79(17)
O2 C2 C1 C4 179.01(17)
C3 C2 C1 C4 -1.01(11)
C8 N1 C6 C5 -155.18(13)
C7 N1 C6 C5 80.51(16)
O6 C5 C6 N1 21.4(2)
O5 C5 C6 N1 -161.82(13)
